data_2243353
loop_
_publ_author_name
'Bouzian, Younos'
'Kansiz, Sevgi'
'Mahi, Lhassane'
'Ahabchane, Noureddine Hamou'
'Mague, Joel T.'
'Dege, Necmi'
'Karrouchi, Khalid'
'Essassi, El Mokhtar'

_publ_section_title
;
 Crystal structure and Hirshfeld surface analysis of hexyl
 1-hexyl-2-oxo-1,2-dihydroquinoline-4-carboxylate
;
_journal_coeditor_code WM5550
_journal_issue 5
_journal_name_full 'Acta Crystallographica Section E'
_journal_page_first 642
_journal_page_last 645
_journal_paper_doi 10.1107/S2056989020004521
_journal_volume 76
_journal_year 2020
_chemical_formula_iupac 'C22 H31 N O3'
_chemical_formula_moiety 'C22 H31 N O3'
_chemical_formula_sum 'C22 H31 N O3'
_chemical_formula_weight 357.48
_chemical_name_systematic
;
Hexyl 1-hexyl-2-oxo-1,2-dihydroquinoline-4-carboxylate
;
_space_group_crystal_system monoclinic
_space_group_IT_number 14
_space_group_name_Hall '-P 2ybc'
_space_group_name_H-M_alt 'P 1 21/c 1'
_atom_sites_solution_hydrogens difmap
_atom_sites_solution_primary dual
_atom_sites_solution_secondary difmap
_audit_creation_method SHELXL-2018/3
_cell_angle_alpha 90
_cell_angle_beta 90.184(2)
_cell_angle_gamma 90
_cell_formula_units_Z 4
_cell_length_a 17.6928(7)
_cell_length_b 13.2512(5)
_cell_length_c 8.5916(3)
_cell_measurement_reflns_used 9350
_cell_measurement_temperature 150(2)
_cell_measurement_theta_max 72.3433
_cell_measurement_theta_min 4.9994
_cell_volume 2014.30(13)
_computing_cell_refinement
;
<i>SAINT</i> (Bruker, 2016)
;
_computing_data_collection
;
<i>APEX3</i> (Bruker, 2016)
;
_computing_data_reduction
;
<i>SAINT</i>  (Bruker, 2016)
;
_computing_molecular_graphics
;
<i>DIAMOND</i> (Brandenburg & Putz, 2012)
;
_computing_publication_material
;
<i>SHELXTL</i> (Sheldrick, 2008) and publCIF (Westrip, 2010)
;
_computing_structure_refinement
;
<i>SHELXL2018/3</i> (Sheldrick, 2015<i>b</i>)
;
_computing_structure_solution
;
<i>SHELXT/5</i> (Sheldrick, 2015<i>a</i>)
;
_diffrn_ambient_temperature 150(2)
_diffrn_detector_area_resol_mean 10.4167
_diffrn_measured_fraction_theta_full 0.990
_diffrn_measured_fraction_theta_max 0.981
_diffrn_measurement_device_type 'Bruker D8 VENTURE PHOTON 100 CMOS'
_diffrn_measurement_method '\w scans'
_diffrn_radiation_monochromator mirror
_diffrn_radiation_type CuK\a
_diffrn_radiation_wavelength 1.54178
_diffrn_reflns_av_R_equivalents 0.0483
_diffrn_reflns_av_unetI/netI 0.0417
_diffrn_reflns_limit_h_max 21
_diffrn_reflns_limit_h_min -21
_diffrn_reflns_limit_k_max 15
_diffrn_reflns_limit_k_min -16
_diffrn_reflns_limit_l_max 10
_diffrn_reflns_limit_l_min -9
_diffrn_reflns_number 14697
_diffrn_reflns_theta_full 68.000
_diffrn_reflns_theta_max 72.357
_diffrn_reflns_theta_min 4.168
_diffrn_source 'INCOATEC I\mS micro--focus source'
_exptl_absorpt_coefficient_mu 0.612
_exptl_absorpt_correction_T_max 0.94
_exptl_absorpt_correction_T_min 0.82
_exptl_absorpt_correction_type multi-scan
_exptl_absorpt_process_details
;
(<i>SADABS</i>; Krause <i>et al.</i>, 2015)
;
_exptl_crystal_colour colourless
_exptl_crystal_density_diffrn 1.179
_exptl_crystal_density_method 'not measured'
_exptl_crystal_description block
_exptl_crystal_F_000 776
_exptl_crystal_size_max 0.246
_exptl_crystal_size_mid 0.170
_exptl_crystal_size_min 0.101
_refine_diff_density_max 0.193
_refine_diff_density_min -0.183
_refine_ls_extinction_method none
_refine_ls_goodness_of_fit_ref 1.068
_refine_ls_hydrogen_treatment refall
_refine_ls_matrix_type full
_refine_ls_number_parameters 359
_refine_ls_number_reflns 3924
_refine_ls_number_restraints 0
_refine_ls_restrained_S_all 1.068
_refine_ls_R_factor_all 0.0645
_refine_ls_R_factor_gt 0.0464
_refine_ls_shift/su_max 0.000
_refine_ls_shift/su_mean 0.000
_refine_ls_structure_factor_coef Fsqd
_refine_ls_weighting_details 'w=1/[\s^2^(Fo^2^)+(0.0280P)^2^+0.8763P] where P=(Fo^2^+2Fc^2^)/3'
_refine_ls_weighting_scheme calc
_refine_ls_wR_factor_gt 0.0950
_refine_ls_wR_factor_ref 0.1046
_reflns_number_gt 3044
_reflns_number_total 3924
_reflns_threshold_expression 'I > 2\s(I)'
_cod_data_source_file wm5550sup1.cif
_cod_data_source_block I
_cod_original_sg_symbol_H-M 'P 21/c'
_cod_database_code 2243353
_shelx_space_group_comment
;
The symmetry employed for this shelxl refinement is uniquely defined
by the following loop, which should always be used as a source of
symmetry information in preference to the above space-group names.
They are only intended as comments.
;
_shelx_estimated_absorpt_t_min 0.864
_shelx_estimated_absorpt_t_max 0.941

loop_
_space_group_symop_operation_xyz
'x, y, z'
'-x, y+1/2, -z+1/2'
'-x, -y, -z'
'x, -y-1/2, z-1/2'

loop_
_atom_site_type_symbol
_atom_site_label
_atom_site_fract_x
_atom_site_fract_y
_atom_site_fract_z
_atom_site_U_iso_or_equiv
_atom_site_adp_type
_atom_site_calc_flag
_atom_site_occupancy
_atom_site_disorder_assembly
_atom_site_disorder_group
O O1 0.38830(7) 0.40574(9) 0.54321(12) 0.0338(3) Uani d 1 . .
O O2 0.68998(7) 0.45106(10) 0.80686(14) 0.0384(3) Uani d 1 . .
O O3 0.66596(7) 0.37452(8) 0.57906(13) 0.0308(3) Uani d 1 . .
N N1 0.40867(8) 0.38809(9) 0.80434(14) 0.0254(3) Uani d 1 . .
C C1 0.53672(9) 0.37846(11) 0.90859(17) 0.0251(3) Uani d 1 . .
C C2 0.58415(10) 0.36524(11) 1.03887(19) 0.0281(4) Uani d 1 . .
H H2 0.6393(11) 0.3633(14) 1.024(2) 0.034(5) Uiso d 1 . .
C C3 0.55465(10) 0.35284(12) 1.18543(19) 0.0303(4) Uani d 1 . .
H H3 0.5872(10) 0.3427(14) 1.279(2) 0.039(5) Uiso d 1 . .
C C4 0.47679(10) 0.35250(12) 1.20670(18) 0.0298(4) Uani d 1 . .
H H4 0.4558(10) 0.3457(14) 1.309(2) 0.032(5) Uiso d 1 . .
C C5 0.42866(10) 0.36311(12) 1.08128(18) 0.0277(4) Uani d 1 . .
H H5 0.3734(10) 0.3620(13) 1.098(2) 0.031(5) Uiso d 1 . .
C C6 0.45761(9) 0.37626(11) 0.93073(17) 0.0246(3) Uani d 1 . .
C C7 0.43350(10) 0.39750(11) 0.65289(17) 0.0270(3) Uani d 1 . .
C C8 0.51480(10) 0.40045(11) 0.63199(18) 0.0269(3) Uani d 1 . .
H H8 0.5319(10) 0.4116(14) 0.529(2) 0.036(5) Uiso d 1 . .
C C9 0.56382(9) 0.39364(11) 0.75165(17) 0.0260(3) Uani d 1 . .
C C10 0.32666(10) 0.39452(12) 0.83043(19) 0.0285(4) Uani d 1 . .
H H10A 0.3196(10) 0.4370(13) 0.927(2) 0.029(4) Uiso d 1 . .
H H10B 0.3059(10) 0.4312(14) 0.736(2) 0.033(5) Uiso d 1 . .
C C11 0.28830(10) 0.29203(12) 0.8470(2) 0.0295(4) Uani d 1 . .
H H11A 0.3155(10) 0.2489(14) 0.924(2) 0.027(4) Uiso d 1 . .
H H11B 0.2890(10) 0.2551(14) 0.742(2) 0.035(5) Uiso d 1 . .
C C12 0.20666(10) 0.30564(14) 0.8979(2) 0.0351(4) Uani d 1 . .
H H12A 0.2056(11) 0.3463(15) 1.001(2) 0.046(6) Uiso d 1 . .
H H12B 0.1785(11) 0.3465(16) 0.818(2) 0.046(6) Uiso d 1 . .
C C13 0.16396(11) 0.20777(15) 0.9228(2) 0.0390(4) Uani d 1 . .
H H13A 0.1920(11) 0.1658(16) 1.009(2) 0.049(6) Uiso d 1 . .
H H13B 0.1668(11) 0.1653(16) 0.826(2) 0.045(6) Uiso d 1 . .
C C14 0.08281(12) 0.22432(18) 0.9724(3) 0.0485(5) Uani d 1 . .
H H14A 0.0815(13) 0.2635(19) 1.075(3) 0.070(7) Uiso d 1 . .
H H14B 0.0564(13) 0.2674(19) 0.896(3) 0.068(7) Uiso d 1 . .
C C15 0.03901(15) 0.1279(2) 0.9986(4) 0.0656(7) Uani d 1 . .
H H15A 0.0625(16) 0.085(2) 1.085(3) 0.086(9) Uiso d 1 . .
H H15B -0.0159(16) 0.1416(19) 1.031(3) 0.076(8) Uiso d 1 . .
H H15C 0.0378(15) 0.089(2) 0.895(3) 0.086(9) Uiso d 1 . .
C C16 0.64634(10) 0.40936(12) 0.71935(18) 0.0280(4) Uani d 1 . .
C C17 0.74124(10) 0.40261(14) 0.5285(2) 0.0329(4) Uani d 1 . .
H H17A 0.7783(11) 0.3728(14) 0.602(2) 0.036(5) Uiso d 1 . .
H H17B 0.7456(11) 0.4763(17) 0.533(2) 0.044(6) Uiso d 1 . .
C C18 0.75172(10) 0.36435(13) 0.3648(2) 0.0325(4) Uani d 1 . .
H H18A 0.7468(11) 0.2897(16) 0.365(2) 0.046(6) Uiso d 1 . .
H H18B 0.7102(11) 0.3912(14) 0.299(2) 0.037(5) Uiso d 1 . .
C C19 0.82624(11) 0.39951(15) 0.2953(2) 0.0352(4) Uani d 1 . .
H H19A 0.8683(12) 0.3685(16) 0.350(2) 0.050(6) Uiso d 1 . .
H H19B 0.8308(11) 0.4748(17) 0.311(2) 0.049(6) Uiso d 1 . .
C C20 0.83340(11) 0.37729(15) 0.1223(2) 0.0385(4) Uani d 1 . .
H H20A 0.8297(12) 0.3045(18) 0.106(2) 0.052(6) Uiso d 1 . .
H H20B 0.7894(12) 0.4082(16) 0.068(2) 0.047(6) Uiso d 1 . .
C C21 0.90568(12) 0.41679(18) 0.0503(2) 0.0440(5) Uani d 1 . .
H H21A 0.9504(13) 0.3819(17) 0.102(3) 0.059(7) Uiso d 1 . .
H H21B 0.9100(14) 0.490(2) 0.075(3) 0.069(7) Uiso d 1 . .
C C22 0.90816(15) 0.4025(2) -0.1249(3) 0.0579(6) Uani d 1 . .
H H22A 0.9029(15) 0.332(2) -0.154(3) 0.080(9) Uiso d 1 . .
H H22B 0.8651(16) 0.439(2) -0.178(3) 0.077(8) Uiso d 1 . .
H H22C 0.9566(14) 0.4306(19) -0.170(3) 0.069(7) Uiso d 1 . .

loop_
_atom_site_aniso_label
_atom_site_aniso_U_11
_atom_site_aniso_U_22
_atom_site_aniso_U_33
_atom_site_aniso_U_12
_atom_site_aniso_U_13
_atom_site_aniso_U_23
O1 0.0371(7) 0.0385(7) 0.0258(6) -0.0021(5) -0.0026(5) 0.0022(5)
O2 0.0351(7) 0.0463(7) 0.0337(6) -0.0085(6) 0.0025(5) -0.0066(5)
O3 0.0322(7) 0.0304(6) 0.0301(6) -0.0038(5) 0.0069(5) -0.0041(5)
N1 0.0296(8) 0.0219(6) 0.0248(7) -0.0008(5) 0.0015(5) -0.0004(5)
C1 0.0335(9) 0.0164(7) 0.0253(8) -0.0021(6) 0.0003(6) -0.0015(5)
C2 0.0324(10) 0.0213(7) 0.0307(8) -0.0010(7) -0.0018(7) -0.0003(6)
C3 0.0402(10) 0.0247(8) 0.0260(8) -0.0032(7) -0.0036(7) 0.0005(6)
C4 0.0443(11) 0.0228(8) 0.0223(8) -0.0037(7) 0.0036(7) -0.0014(6)
C5 0.0352(10) 0.0221(7) 0.0259(8) -0.0025(7) 0.0037(7) -0.0018(6)
C6 0.0344(9) 0.0166(7) 0.0230(7) -0.0006(6) 0.0006(6) -0.0009(5)
C7 0.0363(10) 0.0198(7) 0.0249(8) -0.0010(6) 0.0004(7) 0.0009(6)
C8 0.0346(9) 0.0223(8) 0.0240(8) -0.0023(6) 0.0044(7) 0.0001(6)
C9 0.0336(9) 0.0177(7) 0.0267(8) -0.0012(6) 0.0033(7) -0.0027(6)
C10 0.0293(9) 0.0266(8) 0.0297(8) 0.0024(7) 0.0027(7) 0.0014(7)
C11 0.0302(9) 0.0276(8) 0.0308(8) -0.0008(7) 0.0016(7) 0.0002(7)
C12 0.0316(10) 0.0358(9) 0.0380(10) 0.0001(7) 0.0033(8) 0.0040(8)
C13 0.0340(10) 0.0405(10) 0.0426(10) -0.0039(8) 0.0017(8) 0.0051(8)
C14 0.0342(11) 0.0584(13) 0.0530(13) -0.0058(10) 0.0038(10) 0.0092(10)
C15 0.0428(14) 0.0811(18) 0.0730(18) -0.0203(13) 0.0015(13) 0.0178(15)
C16 0.0335(9) 0.0224(7) 0.0282(8) -0.0006(7) 0.0025(7) -0.0001(6)
C17 0.0296(10) 0.0343(10) 0.0347(9) -0.0024(7) 0.0053(7) -0.0017(7)
C18 0.0326(10) 0.0319(9) 0.0332(9) -0.0029(7) 0.0027(8) -0.0019(7)
C19 0.0304(10) 0.0415(10) 0.0336(9) -0.0011(8) 0.0037(8) -0.0016(7)
C20 0.0372(11) 0.0432(11) 0.0350(10) -0.0033(8) 0.0038(8) -0.0031(8)
C21 0.0374(12) 0.0568(13) 0.0379(10) -0.0043(10) 0.0080(9) -0.0041(9)
C22 0.0516(15) 0.0812(18) 0.0410(12) -0.0106(13) 0.0126(11) -0.0032(12)

loop_
_atom_type_symbol
_atom_type_description
_atom_type_scat_dispersion_real
_atom_type_scat_dispersion_imag
_atom_type_scat_source
C C 0.0181 0.0091 'International Tables Vol C Tables 4.2.6.8 and 6.1.1.4'
H H 0.0000 0.0000 'International Tables Vol C Tables 4.2.6.8 and 6.1.1.4'
N N 0.0311 0.0180 'International Tables Vol C Tables 4.2.6.8 and 6.1.1.4'
O O 0.0492 0.0322 'International Tables Vol C Tables 4.2.6.8 and 6.1.1.4'

loop_
_geom_angle_atom_site_label_1
_geom_angle_atom_site_label_2
_geom_angle_atom_site_label_3
_geom_angle_site_symmetry_1
_geom_angle_site_symmetry_3
_geom_angle
_geom_angle_publ_flag
C16 O3 C17 . . 115.00(13) ?
C7 N1 C6 . . 123.04(14) ?
C7 N1 C10 . . 117.09(13) ?
C6 N1 C10 . . 119.84(13) ?
C2 C1 C6 . . 118.59(14) ?
C2 C1 C9 . . 124.05(15) ?
C6 C1 C9 . . 117.37(14) ?
C3 C2 C1 . . 121.07(16) ?
C3 C2 H2 . . 119.7(11) ?
C1 C2 H2 . . 119.3(11) ?
C2 C3 C4 . . 120.01(16) ?
C2 C3 H3 . . 122.4(11) ?
C4 C3 H3 . . 117.5(11) ?
C5 C4 C3 . . 120.45(16) ?
C5 C4 H4 . . 118.9(11) ?
C3 C4 H4 . . 120.6(11) ?
C4 C5 C6 . . 120.45(16) ?
C4 C5 H5 . . 119.7(10) ?
C6 C5 H5 . . 119.9(10) ?
N1 C6 C5 . . 120.25(15) ?
N1 C6 C1 . . 120.34(14) ?
C5 C6 C1 . . 119.41(14) ?
O1 C7 N1 . . 121.22(15) ?
O1 C7 C8 . . 122.79(15) ?
N1 C7 C8 . . 115.96(14) ?
C9 C8 C7 . . 122.71(15) ?
C9 C8 H8 . . 121.0(11) ?
C7 C8 H8 . . 116.2(11) ?
C8 C9 C1 . . 120.44(15) ?
C8 C9 C16 . . 118.29(14) ?
C1 C9 C16 . . 121.13(14) ?
N1 C10 C11 . . 113.70(13) ?
N1 C10 H10A . . 106.4(10) ?
C11 C10 H10A . . 111.3(10) ?
N1 C10 H10B . . 105.1(10) ?
C11 C10 H10B . . 110.0(10) ?
H10A C10 H10B . . 110.2(14) ?
C12 C11 C10 . . 110.15(14) ?
C12 C11 H11A . . 109.5(10) ?
C10 C11 H11A . . 111.0(10) ?
C12 C11 H11B . . 108.9(10) ?
C10 C11 H11B . . 109.7(11) ?
H11A C11 H11B . . 107.6(14) ?
C13 C12 C11 . . 114.40(15) ?
C13 C12 H12A . . 108.3(11) ?
C11 C12 H12A . . 109.1(11) ?
C13 C12 H12B . . 108.1(12) ?
C11 C12 H12B . . 109.7(12) ?
H12A C12 H12B . . 107.0(16) ?
C14 C13 C12 . . 112.89(17) ?
C14 C13 H13A . . 109.1(11) ?
C12 C13 H13A . . 108.5(11) ?
C14 C13 H13B . . 111.3(12) ?
C12 C13 H13B . . 109.7(12) ?
H13A C13 H13B . . 105.0(16) ?
C15 C14 C13 . . 114.0(2) ?
C15 C14 H14A . . 106.8(14) ?
C13 C14 H14A . . 109.8(14) ?
C15 C14 H14B . . 110.3(14) ?
C13 C14 H14B . . 110.2(14) ?
H14A C14 H14B . . 105(2) ?
C14 C15 H15A . . 111.5(16) ?
C14 C15 H15B . . 112.2(15) ?
H15A C15 H15B . . 106(2) ?
C14 C15 H15C . . 107.7(16) ?
H15A C15 H15C . . 111(2) ?
H15B C15 H15C . . 108(2) ?
O2 C16 O3 . . 123.42(15) ?
O2 C16 C9 . . 124.59(15) ?
O3 C16 C9 . . 111.96(13) ?
O3 C17 C18 . . 108.01(14) ?
O3 C17 H17A . . 108.2(11) ?
C18 C17 H17A . . 112.2(11) ?
O3 C17 H17B . . 108.5(12) ?
C18 C17 H17B . . 111.1(11) ?
H17A C17 H17B . . 108.8(16) ?
C17 C18 C19 . . 111.86(15) ?
C17 C18 H18A . . 108.8(11) ?
C19 C18 H18A . . 112.4(12) ?
C17 C18 H18B . . 108.6(11) ?
C19 C18 H18B . . 107.9(11) ?
H18A C18 H18B . . 107.1(15) ?
C20 C19 C18 . . 113.51(15) ?
C20 C19 H19A . . 109.0(12) ?
C18 C19 H19A . . 110.2(12) ?
C20 C19 H19B . . 108.3(11) ?
C18 C19 H19B . . 108.6(12) ?
H19A C19 H19B . . 107.0(17) ?
C21 C20 C19 . . 113.87(16) ?
C21 C20 H20A . . 109.8(13) ?
C19 C20 H20A . . 109.0(12) ?
C21 C20 H20B . . 109.1(12) ?
C19 C20 H20B . . 108.0(12) ?
H20A C20 H20B . . 106.7(17) ?
C20 C21 C22 . . 112.87(18) ?
C20 C21 H21A . . 108.7(13) ?
C22 C21 H21A . . 110.7(13) ?
C20 C21 H21B . . 108.2(14) ?
C22 C21 H21B . . 109.4(14) ?
H21A C21 H21B . . 106.7(19) ?
C21 C22 H22A . . 112.0(16) ?
C21 C22 H22B . . 111.1(15) ?
H22A C22 H22B . . 106(2) ?
C21 C22 H22C . . 111.1(14) ?
H22A C22 H22C . . 110(2) ?
H22B C22 H22C . . 107(2) ?

loop_
_geom_bond_atom_site_label_1
_geom_bond_atom_site_label_2
_geom_bond_site_symmetry_2
_geom_bond_distance
_geom_bond_publ_flag
O1 C7 . 1.2388(19) ?
O2 C16 . 1.2096(19) ?
O3 C16 . 1.3376(19) ?
O3 C17 . 1.451(2) ?
N1 C7 . 1.380(2) ?
N1 C6 . 1.395(2) ?
N1 C10 . 1.471(2) ?
C1 C2 . 1.408(2) ?
C1 C6 . 1.413(2) ?
C1 C9 . 1.447(2) ?
C2 C3 . 1.374(2) ?
C2 H2 . 0.985(19) ?
C3 C4 . 1.390(2) ?
C3 H3 . 0.998(19) ?
C4 C5 . 1.378(2) ?
C4 H4 . 0.956(18) ?
C5 C6 . 1.404(2) ?
C5 H5 . 0.988(18) ?
C7 C8 . 1.451(2) ?
C8 C9 . 1.346(2) ?
C8 H8 . 0.945(19) ?
C9 C16 . 1.502(2) ?
C10 C11 . 1.525(2) ?
C10 H10A . 1.011(18) ?
C10 H10B . 1.015(18) ?
C11 C12 . 1.521(2) ?
C11 H11A . 0.997(17) ?
C11 H11B . 1.022(18) ?
C12 C13 . 1.516(3) ?
C12 H12A . 1.04(2) ?
C12 H12B . 1.01(2) ?
C13 C14 . 1.515(3) ?
C13 H13A . 1.05(2) ?
C13 H13B . 1.00(2) ?
C14 C15 . 1.511(3) ?
C14 H14A . 1.02(3) ?
C14 H14B . 0.98(3) ?
C15 H15A . 1.02(3) ?
C15 H15B . 1.03(3) ?
C15 H15C . 1.02(3) ?
C17 C18 . 1.507(2) ?
C17 H17A . 0.992(19) ?
C17 H17B . 0.98(2) ?
C18 C19 . 1.522(2) ?
C18 H18A . 0.99(2) ?
C18 H18B . 0.99(2) ?
C19 C20 . 1.521(2) ?
C19 H19A . 0.97(2) ?
C19 H19B . 1.01(2) ?
C20 C21 . 1.515(3) ?
C20 H20A . 0.98(2) ?
C20 H20B . 0.99(2) ?
C21 C22 . 1.518(3) ?
C21 H21A . 1.02(2) ?
C21 H21B . 1.00(3) ?
C22 H22A . 0.97(3) ?
C22 H22B . 1.01(3) ?
C22 H22C . 1.01(3) ?

loop_
_geom_hbond_atom_site_label_D
_geom_hbond_atom_site_label_H
_geom_hbond_atom_site_label_A
_geom_hbond_site_symmetry_A
_geom_hbond_distance_DH
_geom_hbond_distance_HA
_geom_hbond_distance_DA
_geom_hbond_angle_DHA
_geom_hbond_publ_flag
C4 H4 O1 1_556 0.960(17) 2.475(17) 3.3670(19) 154.7(15) y

loop_
_geom_torsion_atom_site_label_1
_geom_torsion_atom_site_label_2
_geom_torsion_atom_site_label_3
_geom_torsion_atom_site_label_4
_geom_torsion_site_symmetry_1
_geom_torsion_site_symmetry_2
_geom_torsion_site_symmetry_3
_geom_torsion_site_symmetry_4
_geom_torsion
_geom_torsion_publ_flag
C6 C1 C2 C3 . . . . -1.6(2) ?
C9 C1 C2 C3 . . . . 178.89(14) ?
C1 C2 C3 C4 . . . . 0.5(2) ?
C2 C3 C4 C5 . . . . 0.9(2) ?
C3 C4 C5 C6 . . . . -1.2(2) ?
C7 N1 C6 C5 . . . . -177.49(14) ?
C10 N1 C6 C5 . . . . 4.7(2) ?
C7 N1 C6 C1 . . . . 3.2(2) ?
C10 N1 C6 C1 . . . . -174.68(13) ?
C4 C5 C6 N1 . . . . -179.30(14) ?
C4 C5 C6 C1 . . . . 0.1(2) ?
C2 C1 C6 N1 . . . . -179.37(13) ?
C9 C1 C6 N1 . . . . 0.2(2) ?
C2 C1 C6 C5 . . . . 1.3(2) ?
C9 C1 C6 C5 . . . . -179.14(13) ?
C6 N1 C7 O1 . . . . 178.45(14) ?
C10 N1 C7 O1 . . . . -3.6(2) ?
C6 N1 C7 C8 . . . . -3.5(2) ?
C10 N1 C7 C8 . . . . 174.39(13) ?
O1 C7 C8 C9 . . . . 178.56(15) ?
N1 C7 C8 C9 . . . . 0.6(2) ?
C7 C8 C9 C1 . . . . 2.7(2) ?
C7 C8 C9 C16 . . . . -173.12(13) ?
C2 C1 C9 C8 . . . . 176.52(15) ?
C6 C1 C9 C8 . . . . -3.0(2) ?
C2 C1 C9 C16 . . . . -7.8(2) ?
C6 C1 C9 C16 . . . . 172.65(13) ?
C7 N1 C10 C11 . . . . 99.07(16) ?
C6 N1 C10 C11 . . . . -82.96(17) ?
N1 C10 C11 C12 . . . . 171.38(14) ?
C10 C11 C12 C13 . . . . -178.17(15) ?
C11 C12 C13 C14 . . . . -179.66(16) ?
C12 C13 C14 C15 . . . . -179.8(2) ?
C17 O3 C16 O2 . . . . -8.3(2) ?
C17 O3 C16 C9 . . . . 169.68(13) ?
C8 C9 C16 O2 . . . . 143.61(17) ?
C1 C9 C16 O2 . . . . -32.2(2) ?
C8 C9 C16 O3 . . . . -34.38(19) ?
C1 C9 C16 O3 . . . . 149.83(14) ?
C16 O3 C17 C18 . . . . -175.71(14) ?
O3 C17 C18 C19 . . . . 174.17(14) ?
C17 C18 C19 C20 . . . . -170.54(17) ?
C18 C19 C20 C21 . . . . 177.03(17) ?
C19 C20 C21 C22 . . . . -174.6(2) ?

_cod_database_fobs_code 2243353
